data_4316450
loop_
_publ_author_name
'Apurba Biswas'
'Michael G. B. Drew'
'Carlos J. G\'omez-Garc\'ia'
'Ashutosh Ghosh'

_publ_section_title
;
 Use of a Reduced Schiff-Base Ligand to Prepare Novel Chloro-Bridged
 Chains of Rare Cu(II) Trinuclear Complexes with Mixed Azido/Oxo and
 Chloro/Oxo Bridges
;
_journal_name_full 'Inorganic Chemistry'
_journal_page_first 8155
_journal_page_last 8163
_journal_paper_doi 10.1021/ic101183n
_journal_volume 49
_journal_year 2010
_chemical_formula_sum 'C22.46 H35.84 Cl4 Cu3 N4 O2.46'
_chemical_formula_weight 733.69
_chemical_name_systematic
; 
 ? 
;
_space_group_IT_number 14
_symmetry_cell_setting monoclinic
_symmetry_space_group_name_Hall '-P 2yn'
_symmetry_space_group_name_H-M 'P 1 21/n 1'
_atom_sites_solution_hydrogens geom
_atom_sites_solution_primary direct
_atom_sites_solution_secondary difmap
_audit_creation_method SHELXL-97
_cell_angle_alpha 90.00
_cell_angle_beta 104.487(5)
_cell_angle_gamma 90.00
_cell_formula_units_Z 4
_cell_length_a 11.4006(6)
_cell_length_b 17.4750(6)
_cell_length_c 15.0750(7)
_cell_measurement_reflns_used 19988
_cell_measurement_temperature 150(2)
_cell_measurement_theta_max 30.00
_cell_measurement_theta_min 2.33
_cell_volume 2907.8(2)
_computing_cell_refinement 'Crysalis, Oxford Diffraction'
_computing_data_collection 'Crysalis, Oxford Diffraction'
_computing_data_reduction 'Crysalis, Oxford Diffraction'
_computing_molecular_graphics PLATON(Spek,2004)
_computing_structure_refinement 'SHELXL-97 (Sheldrick, 1997)'
_computing_structure_solution 'SHELXS-97 (Sheldrick, 1997)'
_diffrn_ambient_temperature 150(2)
_diffrn_measured_fraction_theta_full 0.992
_diffrn_measured_fraction_theta_max 0.992
_diffrn_measurement_device 'Oxford Diffaction X-Calibur System'
_diffrn_measurement_method '321 frames, counting time 10 s.'
_diffrn_radiation_monochromator graphite
_diffrn_radiation_source 'fine-focus sealed tube'
_diffrn_radiation_type MoK\a
_diffrn_radiation_wavelength 0.71073
_diffrn_reflns_av_R_equivalents 0.0545
_diffrn_reflns_av_sigmaI/netI 0.0990
_diffrn_reflns_limit_h_max 16
_diffrn_reflns_limit_h_min -15
_diffrn_reflns_limit_k_max 24
_diffrn_reflns_limit_k_min -18
_diffrn_reflns_limit_l_max 21
_diffrn_reflns_limit_l_min -18
_diffrn_reflns_number 19998
_diffrn_reflns_theta_full 30.00
_diffrn_reflns_theta_max 30.00
_diffrn_reflns_theta_min 2.33
_diffrn_standards_decay_% n/a
_diffrn_standards_interval_count n/a
_diffrn_standards_interval_time n/a
_diffrn_standards_number n/a
_exptl_absorpt_coefficient_mu 2.571
_exptl_absorpt_correction_T_max 1.000
_exptl_absorpt_correction_T_min 0.855
_exptl_absorpt_correction_type empirical
_exptl_absorpt_process_details 'ABSPACK, Oxford Diffraction Ltd'
_exptl_crystal_colour deep_green
_exptl_crystal_density_diffrn 1.676
_exptl_crystal_density_method 'not measured'
_exptl_crystal_description plate
_exptl_crystal_F_000 1493
_exptl_crystal_size_max 0.23
_exptl_crystal_size_mid 0.21
_exptl_crystal_size_min 0.03
_refine_diff_density_max 0.855
_refine_diff_density_min -1.062
_refine_diff_density_rms 0.175
_refine_ls_extinction_method none
_refine_ls_goodness_of_fit_ref 1.246
_refine_ls_hydrogen_treatment mixed
_refine_ls_matrix_type full
_refine_ls_number_parameters 336
_refine_ls_number_reflns 8419
_refine_ls_number_restraints 1
_refine_ls_restrained_S_all 1.246
_refine_ls_R_factor_all 0.1352
_refine_ls_R_factor_gt 0.0939
_refine_ls_shift/su_max 0.000
_refine_ls_shift/su_mean 0.000
_refine_ls_structure_factor_coef Fsqd
_refine_ls_weighting_details
;
_refine_ls_weighting_details 
  w=1/[\s^2^(Fo^2^)+(0.0000P)^2^+38.7379P] where P=(Fo^2^+2Fc^2^)/3 
;
_refine_ls_weighting_scheme calc
_refine_ls_wR_factor_gt 0.1821
_refine_ls_wR_factor_ref 0.1913
_reflns_number_gt 5690
_reflns_number_total 8419
_reflns_threshold_expression >2sigma(I)
_cod_data_source_file ic101183n_si_001_2.cif
_cod_data_source_block 2
_cod_database_code 4316450

loop_
_symmetry_equiv_pos_as_xyz
'x, y, z'
'-x+1/2, y+1/2, -z+1/2'
'-x, -y, -z'
'x-1/2, -y-1/2, z-1/2'

loop_
_atom_site_label
_atom_site_type_symbol
_atom_site_fract_x
_atom_site_fract_y
_atom_site_fract_z
_atom_site_U_iso_or_equiv
_atom_site_adp_type
_atom_site_occupancy
_atom_site_symmetry_multiplicity
_atom_site_calc_flag
_atom_site_refinement_flags
_atom_site_disorder_assembly
_atom_site_disorder_group
C12 C 0.7553(9) 0.1979(5) 0.9805(6) 0.0269(19) Uani 1 1 d . . .
C13 C 0.8697(9) 0.2306(6) 0.9934(6) 0.032(2) Uani 1 1 d . . .
H13 H 0.9061 0.2533 1.0493 0.039 Uiso 1 1 calc R . .
C14 C 0.9299(9) 0.2297(6) 0.9245(7) 0.037(2) Uani 1 1 d . . .
H14 H 1.0063 0.2518 0.9343 0.044 Uiso 1 1 calc R . .
C15 C 0.8765(10) 0.1960(5) 0.8404(6) 0.036(2) Uani 1 1 d . . .
H15 H 0.9164 0.1955 0.7936 0.043 Uiso 1 1 calc R . .
C16 C 0.7647(11) 0.1639(5) 0.8281(7) 0.039(3) Uani 1 1 d . . .
H16 H 0.7297 0.1414 0.7718 0.047 Uiso 1 1 calc R . .
C17 C 0.6993(9) 0.1631(5) 0.8961(6) 0.029(2) Uani 1 1 d . . .
C18 C 0.5772(10) 0.1287(5) 0.8793(6) 0.032(2) Uani 1 1 d . . .
H18A H 0.5803 0.0840 0.9180 0.039 Uiso 1 1 calc R . .
H18B H 0.5510 0.1123 0.8160 0.039 Uiso 1 1 calc R . .
N19 N 0.4890(7) 0.1843(4) 0.8989(5) 0.0222(15) Uani 1 1 d . . .
H19 H 0.4938 0.2267 0.8650 0.027 Uiso 1 1 calc R . .
C20 C 0.3640(9) 0.1566(6) 0.8686(6) 0.035(2) Uani 1 1 d . . .
H20A H 0.3601 0.1029 0.8840 0.042 Uiso 1 1 calc R . .
H20B H 0.3349 0.1621 0.8027 0.042 Uiso 1 1 calc R . .
C21 C 0.2860(9) 0.2041(6) 0.9170(6) 0.037(2) Uani 1 1 d . . .
H21A H 0.2805 0.2564 0.8945 0.044 Uiso 1 1 calc R . .
H21B H 0.2048 0.1830 0.9041 0.044 Uiso 1 1 calc R . .
N22 N 0.3402(7) 0.2034(4) 1.0160(5) 0.0274(16) Uani 1 1 d . . .
C23 C 0.2821(9) 0.2603(6) 1.0613(7) 0.038(2) Uani 1 1 d . . .
H23A H 0.3003 0.3106 1.0429 0.056 Uiso 1 1 calc R . .
H23B H 0.3117 0.2552 1.1265 0.056 Uiso 1 1 calc R . .
H23C H 0.1960 0.2525 1.0444 0.056 Uiso 1 1 calc R . .
C24 C 0.3232(11) 0.1272(6) 1.0556(7) 0.045(3) Uani 1 1 d . . .
H24A H 0.3511 0.1294 1.1211 0.068 Uiso 1 1 calc R . .
H24B H 0.3688 0.0893 1.0323 0.068 Uiso 1 1 calc R . .
H24C H 0.2389 0.1138 1.0388 0.068 Uiso 1 1 calc R . .
C32 C 0.7091(7) 0.0483(5) 1.3193(5) 0.0215(17) Uani 1 1 d . . .
C33 C 0.6136(8) 0.0765(6) 1.3486(6) 0.029(2) Uani 1 1 d . . .
H33 H 0.5950 0.1284 1.3423 0.035 Uiso 1 1 calc R . .
C34 C 0.5443(10) 0.0280(7) 1.3879(7) 0.047(3) Uani 1 1 d . . .
H34 H 0.4783 0.0477 1.4063 0.057 Uiso 1 1 calc R . .
C35 C 0.5717(9) -0.0501(6) 1.4003(7) 0.039(3) Uani 1 1 d . . .
H35 H 0.5249 -0.0825 1.4265 0.047 Uiso 1 1 calc R . .
C36 C 0.6697(9) -0.0772(5) 1.3727(6) 0.029(2) Uani 1 1 d . . .
H36 H 0.6896 -0.1288 1.3808 0.035 Uiso 1 1 calc R . .
C37 C 0.7402(8) -0.0300(5) 1.3328(5) 0.0227(17) Uani 1 1 d . . .
C38 C 0.8449(8) -0.0612(4) 1.3035(5) 0.0222(18) Uani 1 1 d . . .
H38A H 0.8297 -0.0569 1.2374 0.027 Uiso 1 1 calc R . .
H38B H 0.8538 -0.1151 1.3191 0.027 Uiso 1 1 calc R . .
N39 N 0.9593(6) -0.0209(3) 1.3469(4) 0.0202(14) Uani 1 1 d . A .
H39 H 0.9682 -0.0227 1.4085 0.024 Uiso 1 1 calc R . .
C40 C 1.0659(9) -0.0581(5) 1.3282(6) 0.031(2) Uani 1 1 d . . .
H40A H 1.0516 -0.0698 1.2634 0.037 Uiso 1 1 calc R . .
H40B H 1.0838 -0.1054 1.3626 0.037 Uiso 1 1 calc R . .
C41 C 1.1702(8) -0.0024(5) 1.3572(7) 0.033(2) Uani 1 1 d . . .
H41A H 1.1877 0.0062 1.4227 0.039 Uiso 1 1 calc R . .
H41B H 1.2422 -0.0233 1.3429 0.039 Uiso 1 1 calc R . .
N42 N 1.1368(8) 0.0700(4) 1.3081(6) 0.0356(19) Uani 1 1 d . A .
C43 C 1.2204(10) 0.1316(6) 1.3531(11) 0.070(5) Uani 1 1 d . . .
H43A H 1.2373 0.1257 1.4184 0.104 Uiso 1 1 calc R . .
H43B H 1.1834 0.1805 1.3360 0.104 Uiso 1 1 calc R . .
H43C H 1.2946 0.1283 1.3341 0.104 Uiso 1 1 calc R . .
C44 C 1.1462(15) 0.0629(7) 1.2132(10) 0.083(6) Uani 1 1 d . . .
H44A H 1.2285 0.0518 1.2127 0.124 Uiso 1 1 calc R . .
H44B H 1.1215 0.1100 1.1812 0.124 Uiso 1 1 calc R . .
H44C H 1.0946 0.0222 1.1834 0.124 Uiso 1 1 calc R . .
O11 O 0.6990(5) 0.2023(3) 1.0492(4) 0.0243(13) Uani 1 1 d . A .
O31 O 0.7800(5) 0.0968(3) 1.2834(4) 0.0238(13) Uani 1 1 d . A .
Cu3 Cu 0.73698(9) 0.14274(5) 1.16228(6) 0.0188(2) Uani 1 1 d . . .
Cu2 Cu 0.95908(9) 0.08950(5) 1.31189(7) 0.0190(2) Uani 1 1 d . . .
Cu1 Cu 0.52237(9) 0.21877(5) 1.02924(6) 0.0185(2) Uani 1 1 d . A .
Cl1 Cl 0.57262(19) 0.22659(13) 1.18721(13) 0.0260(4) Uani 1 1 d . A .
Cl2 Cl 0.9413(2) 0.20056(12) 1.22581(14) 0.0265(5) Uani 1 1 d . A .
Cl4 Cl 0.50236(19) 0.36229(11) 0.97635(13) 0.0231(4) Uani 1 1 d . . .
Cl3a Cl 0.7776(5) 0.0329(2) 1.0919(3) 0.0339(8) Uani 0.543(4) 1 d P A 1
Cl3b Cl 0.6443(5) 0.0411(2) 1.0941(3) 0.0339(8) Uani 0.457(4) 1 d P A 2
O81 O 0.919(3) -0.0134(17) 1.107(2) 0.101(8) Uiso 0.457(4) 1 d PD A 2
H81 H 0.850(16) -0.01(2) 1.07(2) 0.121 Uiso 0.457(4) 1 d PD A 2
C82 C 0.955(4) 0.014(2) 1.022(3) 0.098(13) Uiso 0.457(4) 1 d P A 2
H82A H 1.0098 0.0560 1.0372 0.117 Uiso 0.457(4) 1 calc PR A 2
H82B H 0.8840 0.0292 0.9764 0.117 Uiso 0.457(4) 1 calc PR A 2
H82C H 0.9940 -0.0275 0.9981 0.117 Uiso 0.457(4) 1 calc PR A 2

loop_
_atom_site_aniso_label
_atom_site_aniso_U_11
_atom_site_aniso_U_22
_atom_site_aniso_U_33
_atom_site_aniso_U_23
_atom_site_aniso_U_13
_atom_site_aniso_U_12
C12 0.041(6) 0.025(4) 0.016(4) 0.010(3) 0.010(4) 0.014(4)
C13 0.033(5) 0.046(6) 0.018(4) 0.009(4) 0.007(4) 0.014(4)
C14 0.028(5) 0.050(6) 0.036(5) 0.010(5) 0.016(4) 0.010(5)
C15 0.048(6) 0.038(5) 0.028(5) 0.008(4) 0.023(5) 0.018(5)
C16 0.065(8) 0.031(5) 0.029(5) 0.002(4) 0.026(5) 0.015(5)
C17 0.049(6) 0.025(4) 0.019(4) 0.010(3) 0.018(4) 0.018(4)
C18 0.062(7) 0.018(4) 0.017(4) -0.002(3) 0.012(4) 0.001(4)
N19 0.032(4) 0.014(3) 0.026(4) -0.001(3) 0.017(3) -0.008(3)
C20 0.043(6) 0.041(5) 0.029(5) -0.016(4) 0.022(4) -0.028(5)
C21 0.024(5) 0.055(6) 0.030(5) -0.013(4) 0.004(4) -0.019(5)
N22 0.030(4) 0.031(4) 0.023(4) -0.005(3) 0.010(3) -0.013(3)
C23 0.024(5) 0.054(6) 0.034(5) -0.020(5) 0.006(4) -0.005(4)
C24 0.060(7) 0.037(6) 0.044(6) -0.013(5) 0.022(5) -0.033(5)
C32 0.012(4) 0.036(5) 0.013(4) 0.005(3) -0.003(3) -0.003(3)
C33 0.025(5) 0.040(5) 0.023(4) 0.007(4) 0.006(4) 0.005(4)
C34 0.042(7) 0.071(8) 0.036(6) 0.019(6) 0.022(5) 0.013(6)
C35 0.029(5) 0.059(7) 0.031(5) 0.013(5) 0.010(4) -0.013(5)
C36 0.038(6) 0.030(5) 0.019(4) 0.010(3) 0.006(4) -0.005(4)
C37 0.026(5) 0.023(4) 0.016(4) 0.000(3) 0.000(3) -0.007(3)
C38 0.039(5) 0.013(3) 0.015(4) 0.000(3) 0.008(3) -0.006(3)
N39 0.033(4) 0.014(3) 0.015(3) 0.001(2) 0.008(3) 0.000(3)
C40 0.046(6) 0.021(4) 0.031(5) 0.003(3) 0.018(4) 0.004(4)
C41 0.025(5) 0.023(4) 0.054(6) 0.000(4) 0.017(4) 0.006(4)
N42 0.032(5) 0.025(4) 0.056(6) -0.004(4) 0.022(4) -0.001(3)
C43 0.022(6) 0.026(5) 0.159(15) -0.002(7) 0.019(7) -0.006(4)
C44 0.128(14) 0.046(7) 0.115(13) 0.014(8) 0.109(12) 0.017(8)
O11 0.030(3) 0.027(3) 0.015(3) 0.010(2) 0.006(2) 0.011(3)
O31 0.034(4) 0.022(3) 0.012(3) 0.004(2) 0.001(2) -0.003(3)
Cu3 0.0241(5) 0.0192(5) 0.0135(5) 0.0058(4) 0.0052(4) 0.0056(4)
Cu2 0.0248(5) 0.0145(4) 0.0186(5) -0.0010(4) 0.0073(4) -0.0025(4)
Cu1 0.0220(5) 0.0182(4) 0.0166(5) -0.0015(4) 0.0071(4) -0.0012(4)
Cl1 0.0226(11) 0.0398(11) 0.0159(9) 0.0073(8) 0.0057(8) 0.0094(9)
Cl2 0.0293(11) 0.0265(10) 0.0192(9) 0.0070(8) -0.0026(8) -0.0086(8)
Cl4 0.0343(12) 0.0168(8) 0.0148(9) 0.0001(7) -0.0001(8) -0.0006(8)
Cl3a 0.064(2) 0.0171(13) 0.0174(14) -0.0012(10) 0.0053(14) -0.0044(14)
Cl3b 0.064(2) 0.0171(13) 0.0174(14) -0.0012(10) 0.0053(14) -0.0044(14)

loop_
_atom_type_symbol
_atom_type_description
_atom_type_scat_dispersion_real
_atom_type_scat_dispersion_imag
_atom_type_scat_source
C C 0.0033 0.0016 'International Tables Vol C Tables 4.2.6.8 and 6.1.1.4'
H H 0.0000 0.0000 'International Tables Vol C Tables 4.2.6.8 and 6.1.1.4'
O O 0.0106 0.0060 'International Tables Vol C Tables 4.2.6.8 and 6.1.1.4'
N N 0.0061 0.0033 'International Tables Vol C Tables 4.2.6.8 and 6.1.1.4'
Cu Cu 0.3201 1.2651 'International Tables Vol C Tables 4.2.6.8 and 6.1.1.4'
Cl Cl 0.1484 0.1585 'International Tables Vol C Tables 4.2.6.8 and 6.1.1.4'

loop_
_geom_angle_atom_site_label_1
_geom_angle_atom_site_label_2
_geom_angle_atom_site_label_3
_geom_angle
_geom_angle_site_symmetry_1
_geom_angle_site_symmetry_3
_geom_angle_publ_flag
O11 C12 C13 118.5(8) . . ?
O11 C12 C17 121.4(9) . . ?
C13 C12 C17 120.0(8) . . ?
C14 C13 C12 121.0(9) . . ?
C13 C14 C15 120.2(10) . . ?
C16 C15 C14 118.7(9) . . ?
C15 C16 C17 123.5(10) . . ?
C12 C17 C16 116.6(10) . . ?
C12 C17 C18 121.6(8) . . ?
C16 C17 C18 121.8(9) . . ?
C17 C18 N19 110.9(7) . . ?
C20 N19 C18 112.2(7) . . ?
C20 N19 Cu1 109.7(5) . . ?
C18 N19 Cu1 115.0(5) . . ?
N19 C20 C21 108.0(7) . . ?
N22 C21 C20 109.5(8) . . ?
C23 N22 C21 110.3(8) . . ?
C23 N22 C24 107.6(8) . . ?
C21 N22 C24 110.6(7) . . ?
C23 N22 Cu1 115.7(6) . . ?
C21 N22 Cu1 104.9(5) . . ?
C24 N22 Cu1 107.9(6) . . ?
C33 C32 O31 120.1(8) . . ?
C33 C32 C37 119.6(8) . . ?
O31 C32 C37 120.2(8) . . ?
C32 C33 C34 120.1(9) . . ?
C33 C34 C35 121.3(10) . . ?
C36 C35 C34 117.8(9) . . ?
C35 C36 C37 122.0(9) . . ?
C36 C37 C32 119.0(8) . . ?
C36 C37 C38 120.6(8) . . ?
C32 C37 C38 120.4(7) . . ?
C37 C38 N39 112.4(6) . . ?
C40 N39 C38 112.6(6) . . ?
C40 N39 Cu2 108.9(5) . . ?
C38 N39 Cu2 113.5(5) . . ?
N39 C40 C41 106.8(7) . . ?
N42 C41 C40 108.8(8) . . ?
C44 N42 C41 110.2(8) . . ?
C44 N42 C43 108.3(10) . . ?
C41 N42 C43 109.8(9) . . ?
C44 N42 Cu2 110.6(8) . . ?
C41 N42 Cu2 105.1(6) . . ?
C43 N42 Cu2 112.9(6) . . ?
C12 O11 Cu3 126.6(5) . . ?
C12 O11 Cu1 123.5(5) . . ?
Cu3 O11 Cu1 101.9(3) . . ?
C32 O31 Cu3 126.2(5) . . ?
C32 O31 Cu2 123.5(5) . . ?
Cu3 O31 Cu2 103.6(3) . . ?
O31 Cu3 O11 172.2(3) . . ?
O31 Cu3 Cl3b 94.8(2) . . ?
O11 Cu3 Cl3b 92.7(2) . . ?
O31 Cu3 Cl3a 93.2(2) . . ?
O11 Cu3 Cl3a 93.9(2) . . ?
Cl3b Cu3 Cl3a 40.0(2) . . ?
O31 Cu3 Cl1 97.18(19) . . ?
O11 Cu3 Cl1 78.84(18) . . ?
Cl3b Cu3 Cl1 104.87(17) . . ?
Cl3a Cu3 Cl1 144.24(14) . . ?
O31 Cu3 Cl2 79.33(18) . . ?
O11 Cu3 Cl2 95.80(19) . . ?
Cl3b Cu3 Cl2 143.37(17) . . ?
Cl3a Cu3 Cl2 103.80(14) . . ?
Cl1 Cu3 Cl2 111.72(8) . . ?
O31 Cu3 Cu1 140.39(19) . . ?
O11 Cu3 Cu1 39.44(18) . . ?
Cl3b Cu3 Cu1 80.29(14) . . ?
Cl3a Cu3 Cu1 106.37(12) . . ?
Cl1 Cu3 Cu1 47.99(5) . . ?
Cl2 Cu3 Cu1 126.35(6) . . ?
O31 Cu2 N39 93.0(3) . . ?
O31 Cu2 N42 165.2(3) . . ?
N39 Cu2 N42 85.0(3) . . ?
O31 Cu2 Cl2 83.31(17) . . ?
N39 Cu2 Cl2 161.9(2) . . ?
N42 Cu2 Cl2 94.1(2) . . ?
O31 Cu2 Cl4 97.38(17) . 4_666 ?
N39 Cu2 Cl4 94.32(19) . 4_666 ?
N42 Cu2 Cl4 97.4(3) . 4_666 ?
Cl2 Cu2 Cl4 103.70(8) . 4_666 ?
O11 Cu1 N19 92.4(3) . . ?
O11 Cu1 N22 163.8(3) . . ?
N19 Cu1 N22 85.8(3) . . ?
O11 Cu1 Cl1 82.61(17) . . ?
N19 Cu1 Cl1 165.6(2) . . ?
N22 Cu1 Cl1 95.3(2) . . ?
O11 Cu1 Cl4 101.14(17) . . ?
N19 Cu1 Cl4 90.49(19) . . ?
N22 Cu1 Cl4 95.0(2) . . ?
Cl1 Cu1 Cl4 103.71(8) . . ?
O11 Cu1 Cu3 38.71(15) . . ?
N19 Cu1 Cu3 116.0(2) . . ?
N22 Cu1 Cu3 129.2(2) . . ?
Cl1 Cu1 Cu3 52.92(6) . . ?
Cl4 Cu1 Cu3 127.59(6) . . ?
Cu1 Cl1 Cu3 79.09(7) . . ?
Cu2 Cl2 Cu3 79.54(7) . . ?
Cu2 Cl4 Cu1 126.35(8) 4_565 . ?

loop_
_geom_bond_atom_site_label_1
_geom_bond_atom_site_label_2
_geom_bond_distance
_geom_bond_site_symmetry_2
_geom_bond_publ_flag
C12 O11 1.351(10) . ?
C12 C13 1.392(14) . ?
C12 C17 1.410(12) . ?
C13 C14 1.382(12) . ?
C14 C15 1.392(14) . ?
C15 C16 1.362(15) . ?
C16 C17 1.411(13) . ?
C17 C18 1.478(14) . ?
C18 N19 1.480(11) . ?
N19 C20 1.465(11) . ?
N19 Cu1 1.999(7) . ?
C20 C21 1.529(13) . ?
C21 N22 1.466(11) . ?
N22 C23 1.455(12) . ?
N22 C24 1.492(12) . ?
N22 Cu1 2.054(8) . ?
C32 C33 1.366(12) . ?
C32 O31 1.372(10) . ?
C32 C37 1.416(12) . ?
C33 C34 1.389(14) . ?
C34 C35 1.402(15) . ?
C35 C36 1.371(14) . ?
C36 C37 1.389(12) . ?
C37 C38 1.477(12) . ?
C38 N39 1.482(10) . ?
N39 C40 1.467(11) . ?
N39 Cu2 2.000(6) . ?
C40 C41 1.515(13) . ?
C41 N42 1.468(12) . ?
N42 C44 1.466(15) . ?
N42 C43 1.484(13) . ?
N42 Cu2 2.070(8) . ?
O11 Cu3 1.951(5) . ?
O11 Cu1 1.981(6) . ?
O31 Cu3 1.942(5) . ?
O31 Cu2 1.982(6) . ?
Cu3 Cl3b 2.187(5) . ?
Cu3 Cl3a 2.296(4) . ?
Cu3 Cl1 2.480(2) . ?
Cu3 Cl2 2.500(2) . ?
Cu3 Cu1 3.0525(14) . ?
Cu2 Cl2 2.315(2) . ?
Cu2 Cl4 2.547(2) 4_666 ?
Cu1 Cl1 2.310(2) . ?
Cu1 Cl4 2.624(2) . ?
Cl4 Cu2 2.547(2) 4_565 ?
O81 C82 1.52(5) . ?
